data_4115108
loop_
_publ_author_name
'Stephan Gr\"undemann'
'Anes Kovacevic'
'Martin Albrecht'
'Jack W. Faller'
'Robert H. Crabtree'

_publ_contact_author_address
;
    Department of Chemistry, Yale University, New Haven, CT 06520-8107 USA
;
_publ_contact_author_email ' Jack.faller@yale.edu '
_publ_contact_author_fax ' (203)-432-6144 '
_publ_contact_author_name ' J. W. Faller'
_publ_contact_author_phone ' (203)-432-3954 '
_publ_section_title
;
 Abnormal Ligand Binding and Reversible Ring Hydrogenation in the Reaction
 of Imidazolium Salts with IrH5(PPh3)2
;
_journal_name_full 'Journal of the American Chemical Society'
_journal_page_first 10473
_journal_page_last 10481
_journal_paper_doi 10.1021/ja026735g
_journal_volume 124
_journal_year 2002
_chemical_formula_moiety 'C54 H50 Ir N3 P2, C H Cl3, B F4'
_chemical_formula_sum 'C55 H52 B Cl3 F4 Ir N3 P2'
_chemical_formula_weight 1202.37
_space_group_IT_number 2
_symmetry_cell_setting triclinic
_symmetry_Int_Tables_number 2
_symmetry_space_group_name_Hall '-P 1'
_symmetry_space_group_name_H-M 'P -1'
_cell_angle_alpha 79.144(3)
_cell_angle_beta 64.676(3)
_cell_angle_gamma 88.336(3)
_cell_formula_units_Z 2
_cell_length_a 14.1010(6)
_cell_length_b 14.2829(7)
_cell_length_c 14.4166(5)
_cell_measurement_reflns_used 23130
_cell_measurement_temperature 183.2
_cell_measurement_theta_max 27.5
_cell_measurement_theta_min 1.0
_cell_volume 2573.2(2)
_computing_cell_refinement Denzo-SMN
_computing_data_collection 'Nonius Collect'
_computing_data_reduction Denzo-SMN
_computing_publication_material 'teXsan for Windows v. 1.06 (MSC 1999)'
_computing_structure_refinement 'teXsan for Windows v. 1.06 (MSC 1999)'
_computing_structure_solution
;
DIRDIF92 PATTY (Beurskens, 1992)
;
_diffrn_ambient_temperature 183.2
_diffrn_measurement_device 'Nonius Kappa CCD'
_diffrn_measurement_method \w
_diffrn_orient_matrix_UB_11 0.00000
_diffrn_orient_matrix_UB_12 0.00000
_diffrn_orient_matrix_UB_13 0.00000
_diffrn_orient_matrix_UB_21 0.00000
_diffrn_orient_matrix_UB_22 0.00000
_diffrn_orient_matrix_UB_23 0.00000
_diffrn_orient_matrix_UB_31 0.00000
_diffrn_orient_matrix_UB_32 0.00000
_diffrn_orient_matrix_UB_33 0.00000
_diffrn_radiation_detector CCD
_diffrn_radiation_monochromator graphite
_diffrn_radiation_source 'X-ray tube'
_diffrn_radiation_type 'Mo K\a'
_diffrn_radiation_wavelength 0.7107
_diffrn_reflns_av_R_equivalents 0.05530
_diffrn_reflns_av_sigmaI/netI 0.114
_diffrn_reflns_limit_h_max 18
_diffrn_reflns_limit_h_min -18
_diffrn_reflns_limit_k_max 18
_diffrn_reflns_limit_k_min -18
_diffrn_reflns_limit_l_max 18
_diffrn_reflns_limit_l_min -16
_diffrn_reflns_number 21923
_diffrn_reflns_reduction_process 'Lp corrections applied'
_diffrn_reflns_theta_max 27.51
_diffrn_reflns_theta_min 1.46
_diffrn_standards_decay_% 0.00
_diffrn_standards_interval_count 0
_diffrn_standards_number 0
_exptl_absorpt_coefficient_mu 2.874
_exptl_absorpt_correction_T_max 0.872
_exptl_absorpt_correction_T_min 0.757
_exptl_absorpt_correction_type multi-scan
_exptl_crystal_colour colorless
_exptl_crystal_density_diffrn 1.552
_exptl_crystal_description plate
_exptl_crystal_F_000 1204.00
_exptl_crystal_size_max 0.14
_exptl_crystal_size_mid 0.12
_exptl_crystal_size_min 0.05
_refine_diff_density_max 2.07
_refine_diff_density_min -0.73
_refine_ls_extinction_method none
_refine_ls_goodness_of_fit_all 1.182
_refine_ls_goodness_of_fit_ref 1.180
_refine_ls_hydrogen_treatment noref
_refine_ls_matrix_type full
_refine_ls_number_constraints 0
_refine_ls_number_parameters 622
_refine_ls_number_reflns 5911
_refine_ls_number_restraints 0
_refine_ls_R_factor_all 0.0382
_refine_ls_R_factor_gt 0.038
_refine_ls_shift/su_max 0.0000
_refine_ls_shift/su_mean 0.0000
_refine_ls_structure_factor_coef F
_refine_ls_weighting_details 'w = 1/[\s^2^(Fo) + 0.00002|Fo|^2^]'
_refine_ls_weighting_scheme sigma
_refine_ls_wR_factor_all 0.046
_refine_ls_wR_factor_ref 0.046
_reflns_number_gt 5911
_reflns_number_total 11395
_reflns_threshold_expression I>5.00\s(I)
_cod_data_source_file ja026735g_s1_2.cif
_cod_data_source_block '_12aJ2161[IrpyIm]BF4CHCl3'
_cod_original_sg_symbol_H-M 'P -1 '
_cod_original_formula_sum 'C55 H52 B Cl3 F4 Ir N3 P2 '
_cod_database_code 4115108

loop_
_symmetry_equiv_pos_as_xyz
'   +x,   +y,   +z'
'   -x,   -y,   -z'

loop_
_atom_site_label
_atom_site_fract_x
_atom_site_fract_y
_atom_site_fract_z
_atom_site_U_iso_or_equiv
_atom_site_occupancy
_atom_site_adp_type
_atom_site_calc_flag
Ir(1) 0.14169(2) 0.24728(2) 0.41570(2) 0.02925(7) 1.000 Uani d
Cl(1) 0.3981(2) 0.1689(2) 0.7674(2) 0.0925(10) 1.000 Uani d
Cl(2) 0.2519(2) 0.1206(2) 0.9860(2) 0.0647(7) 1.000 Uani d
Cl(3) 0.4780(2) 0.1250(2) 0.9200(2) 0.0725(8) 1.000 Uani d
P(1) 0.19994(13) 0.19828(13) 0.54251(13) 0.0312(5) 1.000 Uani d
P(2) 0.03822(12) 0.31861(12) 0.33994(13) 0.0292(5) 1.000 Uani d
F(1) 0.7183(5) 0.1451(7) 1.0828(6) 0.165(4) 1.000 Uani d
F(2) 0.6394(5) 0.2515(4) 1.0076(5) 0.133(2) 1.000 Uani d
F(3) 0.6675(4) 0.1083(4) 0.9676(4) 0.089(2) 1.000 Uani d
F(4) 0.5462(4) 0.1272(3) 1.1261(4) 0.077(2) 1.000 Uani d
N(1) 0.3480(4) 0.2801(3) 0.2177(4) 0.027(1) 1.000 Uani d
N(2) 0.4523(4) 0.3843(4) 0.2209(4) 0.031(2) 1.000 Uani d
N(3) 0.1903(4) 0.1172(4) 0.3507(4) 0.030(2) 1.000 Uani d
C(1) 0.2673(5) 0.1174(5) 0.2542(5) 0.030(2) 1.000 Uani d
C(2) 0.3066(5) 0.0332(5) 0.2218(5) 0.035(2) 1.000 Uani d
C(3) 0.2669(6) -0.0535(5) 0.2881(6) 0.045(2) 1.000 Uani d
C(4) 0.1867(6) -0.0541(5) 0.3870(6) 0.045(2) 1.000 Uani d
C(5) 0.1520(5) 0.0310(5) 0.4153(5) 0.037(2) 1.000 Uani d
C(6) 0.3047(5) 0.2105(5) 0.1798(5) 0.033(2) 1.000 Uani d
C(7) 0.2885(5) 0.3137(5) 0.3098(5) 0.029(2) 1.000 Uani d
C(8) 0.3573(5) 0.3801(5) 0.3091(5) 0.030(2) 1.000 Uani d
C(9) 0.4438(5) 0.3231(5) 0.1670(5) 0.031(2) 1.000 Uani d
C(10) 0.5462(5) 0.4431(5) 0.1921(5) 0.033(2) 1.000 Uani d
C(11) 0.5508(5) 0.5383(5) 0.1447(5) 0.036(2) 1.000 Uani d
C(12) 0.6428(6) 0.5930(5) 0.1175(6) 0.043(2) 1.000 Uani d
C(13) 0.7252(6) 0.5557(6) 0.1359(6) 0.047(2) 1.000 Uani d
C(14) 0.7161(5) 0.4608(6) 0.1841(6) 0.045(2) 1.000 Uani d
C(15) 0.6265(5) 0.4024(5) 0.2151(5) 0.041(2) 1.000 Uani d
C(16) 0.6187(6) 0.2998(5) 0.2697(6) 0.053(3) 1.000 Uani d
C(17) 0.8232(7) 0.6185(7) 0.1075(7) 0.071(3) 1.000 Uani d
C(18) 0.4630(6) 0.5786(5) 0.1200(6) 0.048(2) 1.000 Uani d
C(19) 0.2776(5) 0.2898(5) 0.5581(5) 0.031(2) 1.000 Uani d
C(20) 0.2326(5) 0.3759(5) 0.5783(6) 0.044(2) 1.000 Uani d
C(21) 0.2835(6) 0.4468(5) 0.5936(6) 0.048(2) 1.000 Uani d
C(22) 0.3832(6) 0.4344(5) 0.5887(6) 0.051(2) 1.000 Uani d
C(23) 0.4303(5) 0.3503(6) 0.5654(7) 0.052(3) 1.000 Uani d
C(24) 0.3773(6) 0.2792(5) 0.5515(6) 0.046(2) 1.000 Uani d
C(25) 0.0986(5) 0.1663(5) 0.6772(5) 0.033(2) 1.000 Uani d
C(26) -0.0059(5) 0.1523(5) 0.7016(5) 0.043(2) 1.000 Uani d
C(27) -0.0803(5) 0.1302(6) 0.8038(6) 0.049(2) 1.000 Uani d
C(28) -0.0512(6) 0.1175(6) 0.8849(6) 0.051(3) 1.000 Uani d
C(29) 0.0532(6) 0.1300(6) 0.8634(6) 0.053(3) 1.000 Uani d
C(30) 0.1268(6) 0.1539(6) 0.7597(6) 0.049(2) 1.000 Uani d
C(31) 0.2844(5) 0.0972(5) 0.5234(5) 0.033(2) 1.000 Uani d
C(32) 0.2643(6) 0.0137(5) 0.5965(6) 0.043(2) 1.000 Uani d
C(33) 0.3278(7) -0.0639(5) 0.5714(7) 0.051(3) 1.000 Uani d
C(34) 0.4094(6) -0.0565(6) 0.4752(7) 0.051(3) 1.000 Uani d
C(35) 0.4321(6) 0.0263(6) 0.4020(6) 0.044(2) 1.000 Uani d
C(36) 0.3716(5) 0.1030(5) 0.4257(5) 0.036(2) 1.000 Uani d
C(37) 0.0048(5) 0.2608(5) 0.2539(5) 0.035(2) 1.000 Uani d
C(38) 0.0068(5) 0.1617(5) 0.2647(6) 0.043(2) 1.000 Uani d
C(39) -0.0261(6) 0.1157(6) 0.2067(7) 0.053(3) 1.000 Uani d
C(40) -0.0631(7) 0.1667(8) 0.1388(6) 0.066(3) 1.000 Uani d
C(41) -0.0656(7) 0.2637(8) 0.1273(7) 0.066(3) 1.000 Uani d
C(42) -0.0305(6) 0.3108(6) 0.1836(6) 0.049(2) 1.000 Uani d
C(43) 0.0787(5) 0.4395(5) 0.2618(5) 0.032(2) 1.000 Uani d
C(44) 0.1743(5) 0.4560(5) 0.1743(5) 0.040(2) 1.000 Uani d
C(45) 0.2061(5) 0.5448(5) 0.1094(5) 0.042(2) 1.000 Uani d
C(46) 0.1431(6) 0.6211(5) 0.1324(6) 0.047(2) 1.000 Uani d
C(47) 0.0479(6) 0.6065(5) 0.2197(7) 0.057(3) 1.000 Uani d
C(48) 0.0157(5) 0.5160(5) 0.2836(6) 0.045(2) 1.000 Uani d
C(49) -0.0928(5) 0.3312(5) 0.4440(5) 0.036(2) 1.000 Uani d
C(50) -0.1825(5) 0.2897(5) 0.4482(6) 0.044(2) 1.000 Uani d
C(51) -0.2793(5) 0.2933(6) 0.5332(7) 0.054(3) 1.000 Uani d
C(52) -0.2874(6) 0.3396(6) 0.6101(6) 0.059(3) 1.000 Uani d
C(53) -0.1994(6) 0.3834(7) 0.6058(6) 0.062(3) 1.000 Uani d
C(54) -0.1030(5) 0.3772(6) 0.5242(6) 0.051(2) 1.000 Uani d
C(55) 0.3739(7) 0.0978(7) 0.8893(7) 0.065(3) 1.000 Uani d
B(1) 0.6441(8) 0.1596(8) 1.0463(10) 0.068(4) 1.000 Uani d
H(1) 0.0295 0.1965 0.4967 0.035 1.000 Uiso c
H(2) 0.1062 0.3419 0.4632 0.035 1.000 Uiso c
H(3) 0.3975 0.5568 0.1776 0.058 1.000 Uiso c
H(4) 0.4696 0.6464 0.1069 0.058 1.000 Uiso c
H(5) 0.5583 0.2893 0.3350 0.064 1.000 Uiso c
H(6) 0.8659 0.5851 0.1373 0.085 1.000 Uiso c
H(7) 0.3612 0.0354 0.1536 0.042 1.000 Uiso c
H(8) 0.2938 -0.1115 0.2667 0.054 1.000 Uiso c
H(9) 0.1564 -0.1127 0.4341 0.054 1.000 Uiso c
H(11) 0.2471 0.2373 0.1685 0.039 1.000 Uiso c
H(12) 0.3579 0.1992 0.1156 0.039 1.000 Uiso c
H(13) 0.3423 0.4176 0.3611 0.036 1.000 Uiso c
H(14) 0.4969 0.3115 0.1028 0.037 1.000 Uiso c
H(15) 0.6484 0.6583 0.0851 0.052 1.000 Uiso c
H(16) 0.7733 0.4347 0.1965 0.054 1.000 Uiso c
H(17) 0.6131 0.2587 0.2273 0.064 1.000 Uiso c
H(18) 0.6797 0.2869 0.2810 0.064 1.000 Uiso c
H(19) 0.8617 0.6339 0.0336 0.085 1.000 Uiso c
H(20) 0.8030 0.6756 0.1340 0.085 1.000 Uiso c
H(21) 0.4662 0.5582 0.0598 0.058 1.000 Uiso c
H(22) 0.1645 0.3856 0.5815 0.053 1.000 Uiso c
H(23) 0.2507 0.5048 0.6078 0.058 1.000 Uiso c
H(24) 0.4186 0.4829 0.6010 0.061 1.000 Uiso c
H(25) 0.4998 0.3417 0.5591 0.062 1.000 Uiso c
H(26) 0.4102 0.2213 0.5369 0.055 1.000 Uiso c
H(27) -0.0274 0.1579 0.6468 0.051 1.000 Uiso c
H(28) -0.1525 0.1236 0.8186 0.058 1.000 Uiso c
H(29) -0.1027 0.1002 0.9552 0.062 1.000 Uiso c
H(30) 0.0744 0.1224 0.9186 0.064 1.000 Uiso c
H(31) 0.1988 0.1620 0.7448 0.059 1.000 Uiso c
H(32) 0.2074 0.0086 0.6639 0.052 1.000 Uiso c
H(33) 0.3137 -0.1214 0.6217 0.061 1.000 Uiso c
H(34) 0.4514 -0.1096 0.4584 0.061 1.000 Uiso c
H(35) 0.4894 0.0306 0.3350 0.053 1.000 Uiso c
H(36) 0.3889 0.1609 0.3756 0.043 1.000 Uiso c
H(37) 0.0310 0.1258 0.3121 0.052 1.000 Uiso c
H(38) -0.0233 0.0483 0.2136 0.064 1.000 Uiso c
H(39) -0.0868 0.1343 0.1002 0.079 1.000 Uiso c
H(40) -0.0912 0.2988 0.0808 0.079 1.000 Uiso c
H(41) -0.0307 0.3784 0.1738 0.059 1.000 Uiso c
H(42) 0.2193 0.4049 0.1584 0.048 1.000 Uiso c
H(43) 0.2714 0.5535 0.0489 0.051 1.000 Uiso c
H(44) 0.1650 0.6825 0.0887 0.056 1.000 Uiso c
H(45) 0.0039 0.6582 0.2366 0.068 1.000 Uiso c
H(46) -0.0506 0.5068 0.3430 0.053 1.000 Uiso c
H(47) -0.1783 0.2589 0.3937 0.053 1.000 Uiso c
H(48) -0.3403 0.2629 0.5372 0.065 1.000 Uiso c
H(49) -0.3538 0.3417 0.6670 0.070 1.000 Uiso c
H(50) -0.2050 0.4174 0.6585 0.075 1.000 Uiso c
H(51) -0.0420 0.4052 0.5228 0.061 1.000 Uiso c
H(52) 0.3739 0.0323 0.8845 0.078 1.000 Uiso c
H(10) 0.0983 0.0299 0.4837 0.044 1.000 Uiso c

loop_
_atom_site_aniso_label
_atom_site_aniso_U_11
_atom_site_aniso_U_22
_atom_site_aniso_U_33
_atom_site_aniso_U_12
_atom_site_aniso_U_13
_atom_site_aniso_U_23
Ir(1) 0.02290(13) 0.0313(2) 0.0308(2) 0.0068(1) -0.00953(10) -0.00557(10)
Cl(1) 0.096(2) 0.115(2) 0.066(2) 0.013(2) -0.039(1) -0.009(2)
Cl(2) 0.0567(13) 0.076(2) 0.066(1) 0.0090(11) -0.0295(11) -0.0182(12)
Cl(3) 0.062(1) 0.085(2) 0.071(2) 0.0167(12) -0.0269(12) -0.0244(13)
P(1) 0.0286(9) 0.0338(10) 0.0297(9) 0.0076(8) -0.0111(7) -0.0069(8)
P(2) 0.0251(9) 0.0312(10) 0.0326(9) 0.0059(7) -0.0130(7) -0.0088(8)
F(1) 0.071(4) 0.306(11) 0.167(7) 0.062(6) -0.067(5) -0.129(8)
F(2) 0.090(4) 0.059(4) 0.132(6) 0.024(3) 0.050(4) 0.013(4)
F(3) 0.072(4) 0.092(4) 0.079(4) 0.009(3) -0.004(3) -0.036(3)
F(4) 0.054(3) 0.060(3) 0.078(4) 0.002(2) 0.008(3) -0.009(3)
N(1) 0.025(3) 0.023(3) 0.031(3) 0.005(2) -0.009(2) -0.006(2)
N(2) 0.025(3) 0.030(3) 0.033(3) -0.004(2) -0.007(2) -0.006(3)
N(3) 0.027(3) 0.025(3) 0.038(3) 0.006(2) -0.013(3) -0.006(3)
C(1) 0.025(3) 0.028(4) 0.040(4) 0.003(3) -0.017(3) -0.006(3)
C(2) 0.034(4) 0.032(4) 0.042(4) 0.002(3) -0.017(3) -0.012(3)
C(3) 0.042(4) 0.040(5) 0.058(5) 0.008(4) -0.024(4) -0.018(4)
C(4) 0.047(5) 0.029(4) 0.063(5) 0.002(3) -0.031(4) -0.001(4)
C(5) 0.026(4) 0.040(4) 0.040(4) -0.004(3) -0.013(3) -0.002(3)
C(6) 0.030(4) 0.038(4) 0.029(4) 0.007(3) -0.009(3) -0.014(3)
C(7) 0.024(3) 0.034(4) 0.033(4) 0.014(3) -0.013(3) -0.016(3)
C(8) 0.028(3) 0.035(4) 0.026(4) 0.006(3) -0.009(3) -0.010(3)
C(9) 0.029(4) 0.031(4) 0.023(3) 0.004(3) -0.005(3) -0.002(3)
C(10) 0.027(4) 0.036(4) 0.033(4) -0.000(3) -0.009(3) -0.008(3)
C(11) 0.036(4) 0.032(4) 0.036(4) 0.000(3) -0.009(3) -0.009(3)
C(12) 0.043(4) 0.037(4) 0.045(5) 0.000(4) -0.015(4) -0.005(4)
C(13) 0.034(4) 0.049(5) 0.046(5) -0.011(4) -0.006(4) -0.004(4)
C(14) 0.033(4) 0.054(5) 0.052(5) 0.007(4) -0.022(4) -0.007(4)
C(15) 0.032(4) 0.040(4) 0.044(4) -0.004(3) -0.011(3) -0.001(3)
C(16) 0.048(5) 0.041(5) 0.068(5) 0.008(4) -0.025(4) -0.004(4)
C(17) 0.050(5) 0.070(6) 0.090(7) -0.022(5) -0.033(5) 0.005(5)
C(18) 0.055(5) 0.033(4) 0.052(5) 0.004(4) -0.021(4) -0.004(4)
C(19) 0.027(3) 0.036(4) 0.024(3) 0.008(3) -0.006(3) -0.005(3)
C(20) 0.034(4) 0.046(5) 0.054(5) 0.010(3) -0.015(4) -0.021(4)
C(21) 0.040(4) 0.044(5) 0.063(5) 0.009(4) -0.019(4) -0.024(4)
C(22) 0.052(5) 0.040(5) 0.051(5) -0.016(4) -0.012(4) -0.009(4)
C(23) 0.030(4) 0.048(5) 0.084(6) 0.005(4) -0.027(4) -0.022(4)
C(24) 0.043(4) 0.035(4) 0.056(5) 0.012(3) -0.020(4) -0.009(4)
C(25) 0.026(3) 0.033(4) 0.043(4) 0.001(3) -0.016(3) -0.013(3)
C(26) 0.036(4) 0.062(5) 0.027(4) -0.001(4) -0.010(3) -0.008(4)
C(27) 0.030(4) 0.069(6) 0.041(5) -0.001(4) -0.007(3) -0.017(4)
C(28) 0.047(5) 0.060(6) 0.040(5) -0.005(4) -0.009(4) -0.015(4)
C(29) 0.049(5) 0.074(6) 0.039(5) -0.010(4) -0.021(4) -0.007(4)
C(30) 0.038(4) 0.063(6) 0.046(5) -0.008(4) -0.016(4) -0.013(4)
C(31) 0.035(4) 0.031(4) 0.040(4) 0.008(3) -0.022(3) -0.007(3)
C(32) 0.042(4) 0.042(5) 0.046(4) 0.009(3) -0.022(4) -0.004(4)
C(33) 0.063(5) 0.026(4) 0.076(6) 0.006(4) -0.044(5) -0.004(4)
C(34) 0.042(5) 0.051(5) 0.076(6) 0.022(4) -0.034(4) -0.029(5)
C(35) 0.040(4) 0.045(5) 0.055(5) 0.019(4) -0.025(4) -0.021(4)
C(36) 0.029(4) 0.036(4) 0.043(4) 0.004(3) -0.015(3) -0.009(3)
C(37) 0.029(4) 0.037(4) 0.037(4) 0.000(3) -0.011(3) -0.012(3)
C(38) 0.037(4) 0.035(4) 0.055(5) 0.007(3) -0.017(4) -0.013(4)
C(39) 0.034(4) 0.053(5) 0.074(6) -0.002(4) -0.017(4) -0.031(5)
C(40) 0.059(6) 0.095(8) 0.041(5) -0.020(5) -0.010(4) -0.029(5)
C(41) 0.064(6) 0.088(8) 0.051(5) -0.009(5) -0.031(5) -0.006(5)
C(42) 0.056(5) 0.053(5) 0.046(5) -0.001(4) -0.030(4) -0.008(4)
C(43) 0.029(4) 0.033(4) 0.035(4) 0.009(3) -0.016(3) -0.007(3)
C(44) 0.034(4) 0.039(4) 0.043(4) 0.011(3) -0.012(3) -0.011(3)
C(45) 0.035(4) 0.041(5) 0.039(4) 0.001(3) -0.010(3) 0.005(3)
C(46) 0.048(5) 0.031(4) 0.063(5) 0.001(4) -0.028(4) -0.002(4)
C(47) 0.047(5) 0.034(5) 0.071(6) 0.009(4) -0.008(4) -0.009(4)
C(48) 0.034(4) 0.030(4) 0.057(5) 0.008(3) -0.008(3) -0.008(4)
C(49) 0.028(4) 0.038(4) 0.037(4) 0.006(3) -0.010(3) -0.008(3)
C(50) 0.034(4) 0.037(4) 0.054(5) 0.005(3) -0.011(4) -0.012(4)
C(51) 0.025(4) 0.049(5) 0.075(6) 0.004(3) -0.008(4) -0.016(4)
C(52) 0.043(5) 0.071(6) 0.045(5) 0.018(4) -0.004(4) -0.015(4)
C(53) 0.038(5) 0.095(7) 0.055(5) 0.019(5) -0.017(4) -0.028(5)
C(54) 0.030(4) 0.079(6) 0.047(5) 0.016(4) -0.015(4) -0.025(4)
C(55) 0.071(6) 0.079(7) 0.057(5) 0.035(5) -0.034(5) -0.029(5)
B(1) 0.041(6) 0.065(8) 0.089(9) 0.012(5) -0.017(6) -0.022(7)

loop_
_atom_type_symbol
_atom_type_oxidation_number
_atom_type_number_in_cell
_atom_type_scat_dispersion_real
_atom_type_scat_dispersion_imag
_atom_type_scat_source
C 0 110 0.002 0.002
;International Tables for Crystallography
(1992, Vol. C, Table 6.1.1.2)
;
H 0 104 0.000 0.000
;International Tables for Crystallography
(1992, Vol. C, Table 6.1.1.2)
;
B 0 2 0.000 0.001
;International Tables for Crystallography
(1992, Vol. C, Table 6.1.1.2)
;
Cl 0 6 0.132 0.159
;International Tables for Crystallography
(1992, Vol. C, Tables 4.2.6.8 and 6.1.1.1)
;
F 0 8 0.014 0.010
;International Tables for Crystallography
(1992, Vol. C, Table 6.1.1.2)
;
Ir 0 2 -2.066 7.990
;International Tables for Crystallography
(1992, Vol. C, Tables 4.2.6.8 and 6.1.1.1)
;
N 0 6 0.004 0.003
;International Tables for Crystallography
(1992, Vol. C, Table 6.1.1.2)
;
P 0 4 0.090 0.095
;International Tables for Crystallography
(1992, Vol. C, Table 6.1.1.2)
;

loop_
_geom_angle_atom_site_label_1
_geom_angle_atom_site_label_2
_geom_angle_atom_site_label_3
_geom_angle
_geom_angle_publ_flag
P1 IR1 P2 158.58(6) ?
P1 IR1 N3 92.5(2) ?
P1 IR1 C7 92.0(2) ?
P1 IR1 H1 88.0 no
P1 IR1 H2 87.5 no
P2 IR1 N3 105.1(2) ?
P2 IR1 C7 100.5(2) ?
P2 IR1 H1 79.6 no
P2 IR1 H2 75.0 no
N3 IR1 C7 88.9(2) ?
N3 IR1 H1 91.0 no
N3 IR1 H2 179.9 no
C7 IR1 H1 180.0 no
C7 IR1 H2 91.1 no
H1 IR1 H2 88.9 no
IR1 P1 C19 114.7(2) ?
IR1 P1 C25 116.3(2) ?
IR1 P1 C31 115.3(2) ?
C19 P1 C25 99.7(3) ?
C19 P1 C31 103.6(3) ?
C25 P1 C31 105.2(3) ?
IR1 P2 C37 120.9(3) ?
IR1 P2 C43 118.0(2) ?
IR1 P2 C49 108.8(3) ?
C37 P2 C43 101.0(3) ?
C37 P2 C49 101.8(3) ?
C43 P2 C49 104.0(3) ?
C6 N1 C7 122.8(5) ?
C6 N1 C9 125.3(5) ?
C7 N1 C9 111.8(6) ?
C8 N2 C9 107.9(5) ?
C8 N2 C10 127.5(6) ?
C9 N2 C10 124.7(6) ?
IR1 N3 C1 123.2(4) ?
IR1 N3 C5 118.6(5) ?
C1 N3 C5 117.5(6) ?
N3 C1 C2 121.5(6) ?
N3 C1 C6 118.2(6) ?
C2 C1 C6 120.2(6) ?
C1 C2 C3 120.3(7) ?
C1 C2 H7 119.9 no
C3 C2 H7 119.9 no
C2 C3 C4 118.4(7) ?
C2 C3 H8 120.8 no
C4 C3 H8 120.8 no
C3 C4 C5 118.8(7) ?
C3 C4 H9 120.6 no
C5 C4 H9 120.6 no
N3 C5 C4 123.4(7) ?
N3 C5 H10 118.3 no
C4 C5 H10 118.3 no
N1 C6 C1 113.5(6) ?
N1 C6 H11 108.5 no
N1 C6 H12 108.5 no
C1 C6 H11 108.5 no
C1 C6 H12 108.5 no
H11 C6 H12 109.5 no
IR1 C7 N1 120.4(5) ?
IR1 C7 C8 136.7(5) ?
N1 C7 C8 102.2(5) ?
N2 C8 C7 109.9(6) ?
N2 C8 H13 125.1 no
C7 C8 H13 125.1 no
N1 C9 N2 108.3(6) ?
N1 C9 H14 125.9 no
N2 C9 H14 125.9 no
N2 C10 C11 118.2(6) ?
N2 C10 C15 118.5(6) ?
C11 C10 C15 123.3(7) ?
C10 C11 C12 116.7(7) ?
C10 C11 C18 121.3(6) ?
C12 C11 C18 121.9(7) ?
C11 C12 C13 122.3(7) ?
C11 C12 H15 118.9 no
C13 C12 H15 118.9 no
C12 C13 C14 118.6(7) ?
C12 C13 C17 120.7(8) ?
C14 C13 C17 120.7(8) ?
C13 C14 C15 122.5(8) ?
C13 C14 H16 118.7 no
C15 C14 H16 118.7 no
C10 C15 C14 116.6(7) ?
C10 C15 C16 122.5(7) ?
C14 C15 C16 120.9(7) ?
C15 C16 H5 109.5 no
C15 C16 H17 109.5 no
C15 C16 H18 109.5 no
H5 C16 H17 109.5 no
H5 C16 H18 109.5 no
H17 C16 H18 109.5 no
C13 C17 H6 109.5 no
C13 C17 H19 109.5 no
C13 C17 H20 109.5 no
H6 C17 H19 109.5 no
H6 C17 H20 109.5 no
H19 C17 H20 109.5 no
C11 C18 H3 109.5 no
C11 C18 H4 109.5 no
C11 C18 H21 109.5 no
H3 C18 H4 109.5 no
H3 C18 H21 109.5 no
H4 C18 H21 109.5 no
P1 C19 C20 118.0(6) ?
P1 C19 C24 124.5(6) ?
C20 C19 C24 117.5(7) ?
C19 C20 C21 121.9(7) ?
C19 C20 H22 119.1 no
C21 C20 H22 119.1 no
C20 C21 C22 120.0(8) ?
C20 C21 H23 120.0 no
C22 C21 H23 120.0 no
C21 C22 C23 118.8(7) ?
C21 C22 H24 120.6 no
C23 C22 H24 120.6 no
C22 C23 C24 120.3(7) ?
C22 C23 H25 119.9 no
C24 C23 H25 119.9 no
C19 C24 C23 121.5(7) ?
C19 C24 H26 119.3 no
C23 C24 H26 119.3 no
P1 C25 C26 122.9(6) ?
P1 C25 C30 119.8(5) ?
C26 C25 C30 117.3(7) ?
C25 C26 C27 121.4(7) ?
C25 C26 H27 119.3 no
C27 C26 H27 119.3 no
C26 C27 C28 120.7(7) ?
C26 C27 H28 119.7 no
C28 C27 H28 119.7 no
C27 C28 C29 119.6(7) ?
C27 C28 H29 120.2 no
C29 C28 H29 120.2 no
C28 C29 C30 118.8(8) ?
C28 C29 H30 120.6 no
C30 C29 H30 120.6 no
C25 C30 C29 122.2(7) ?
C25 C30 H31 118.9 no
C29 C30 H31 118.9 no
P1 C31 C32 123.9(6) ?
P1 C31 C36 117.8(5) ?
C32 C31 C36 118.2(7) ?
C31 C32 C33 120.1(7) ?
C31 C32 H32 120.0 no
C33 C32 H32 120.0 no
C32 C33 C34 120.0(8) ?
C32 C33 H33 120.0 no
C34 C33 H33 120.0 no
C33 C34 C35 120.9(8) ?
C33 C34 H34 119.5 no
C35 C34 H34 119.5 no
C34 C35 C36 119.8(7) ?
C34 C35 H35 120.1 no
C36 C35 H35 120.1 no
C31 C36 C35 121.0(7) ?
C31 C36 H36 119.5 no
C35 C36 H36 119.5 no
P2 C37 C38 119.1(6) ?
P2 C37 C42 122.5(6) ?
C38 C37 C42 118.2(7) ?
C37 C38 C39 120.2(8) ?
C37 C38 H37 119.9 no
C39 C38 H37 119.9 no
C38 C39 C40 120.6(8) ?
C38 C39 H38 119.7 no
C40 C39 H38 119.7 no
C39 C40 C41 120.0(8) ?
C39 C40 H39 120.0 no
C41 C40 H39 120.0 no
C40 C41 C42 119.8(9) ?
C40 C41 H40 120.1 no
C42 C41 H40 120.1 no
C37 C42 C41 121.2(8) ?
C37 C42 H41 119.4 no
C41 C42 H41 119.4 no
P2 C43 C44 119.6(5) ?
P2 C43 C48 122.8(5) ?
C44 C43 C48 117.5(7) ?
C43 C44 C45 122.0(7) ?
C43 C44 H42 119.0 no
C45 C44 H42 119.0 no
C44 C45 C46 120.1(7) ?
C44 C45 H43 119.9 no
C46 C45 H43 119.9 no
C45 C46 C47 118.9(7) ?
C45 C46 H44 120.6 no
C47 C46 H44 120.6 no
C46 C47 C48 120.4(7) ?
C46 C47 H45 119.8 no
C48 C47 H45 119.8 no
C43 C48 C47 121.0(7) ?
C43 C48 H46 119.5 no
C47 C48 H46 119.5 no
P2 C49 C50 121.1(6) ?
P2 C49 C54 120.5(6) ?
C50 C49 C54 118.2(6) ?
C49 C50 C51 119.6(8) ?
C49 C50 H47 120.2 no
C51 C50 H47 120.2 no
C50 C51 C52 121.0(8) ?
C50 C51 H48 119.5 no
C52 C51 H48 119.5 no
C51 C52 C53 120.2(7) ?
C51 C52 H49 119.9 no
C53 C52 H49 119.9 no
C52 C53 C54 119.1(9) ?
C52 C53 H50 120.4 no
C54 C53 H50 120.4 no
C49 C54 C53 121.8(8) ?
C49 C54 H51 119.1 no
C53 C54 H51 119.1 no
CL1 C55 CL2 110.9(5) ?
CL1 C55 CL3 107.1(6) ?
CL1 C55 H52 109.4 no
CL2 C55 CL3 110.7(5) ?
CL2 C55 H52 109.4 no
CL3 C55 H52 109.4 no
F1 B1 F2 113.0(11) ?
F1 B1 F3 108.2(9) ?
F1 B1 F4 109.8(11) ?
F2 B1 F3 108.5(11) ?
F2 B1 F4 108.2(9) ?
F3 B1 F4 109.0(9) ?

loop_
_geom_bond_atom_site_label_1
_geom_bond_atom_site_label_2
_geom_bond_distance
_geom_bond_publ_flag
IR1 P1 2.297(2) ?
IR1 P2 2.284(2) ?
IR1 N3 2.199(5) ?
IR1 C7 2.093(6) ?
IR1 H1 1.60 no
IR1 H2 1.60 no
CL1 C55 1.752(10) ?
CL2 C55 1.760(9) ?
CL3 C55 1.777(10) ?
P1 C19 1.834(8) ?
P1 C25 1.831(7) ?
P1 C31 1.830(7) ?
P2 C37 1.830(7) ?
P2 C43 1.831(7) ?
P2 C49 1.846(7) ?
F1 B1 1.35(1) ?
F2 B1 1.337(13) ?
F3 B1 1.383(13) ?
F4 B1 1.386(12) ?
N1 C6 1.478(9) ?
N1 C7 1.400(8) ?
N1 C9 1.330(8) ?
N2 C8 1.390(8) ?
N2 C9 1.314(8) ?
N2 C10 1.447(8) ?
N3 C1 1.349(8) ?
N3 C5 1.361(9) ?
C1 C2 1.387(9) ?
C1 C6 1.488(9) ?
C2 C3 1.378(10) ?
C2 H7 0.95 no
C3 C4 1.388(11) ?
C3 H8 0.95 no
C4 C5 1.366(10) ?
C4 H9 0.95 no
C5 H10 0.95 no
C6 H11 0.95 no
C6 H12 0.95 no
C7 C8 1.373(9) ?
C8 H13 0.95 no
C9 H14 0.95 no
C10 C11 1.392(10) ?
C10 C15 1.393(10) ?
C11 C12 1.398(10) ?
C11 C18 1.500(11) ?
C12 C13 1.372(11) ?
C12 H15 0.95 no
C13 C14 1.384(11) ?
C13 C17 1.527(11) ?
C14 C15 1.390(10) ?
C14 H16 0.95 no
C15 C16 1.509(11) ?
C16 H5 0.95 no
C16 H17 0.95 no
C16 H18 0.95 no
C17 H6 0.95 no
C17 H19 0.95 no
C17 H20 0.95 no
C18 H3 0.95 no
C18 H4 0.95 no
C18 H21 0.95 no
C19 C20 1.389(10) ?
C19 C24 1.374(10) ?
C20 C21 1.361(11) ?
C20 H22 0.95 no
C21 C22 1.384(11) ?
C21 H23 0.95 no
C22 C23 1.383(11) ?
C22 H24 0.95 no
C23 C24 1.372(11) ?
C23 H25 0.95 no
C24 H26 0.95 no
C25 C26 1.372(10) ?
C25 C30 1.387(10) ?
C26 C27 1.376(10) ?
C26 H27 0.95 no
C27 C28 1.376(12) ?
C27 H28 0.95 no
C28 C29 1.377(11) ?
C28 H29 0.95 no
C29 C30 1.389(11) ?
C29 H30 0.95 no
C30 H31 0.95 no
C31 C32 1.381(10) ?
C31 C36 1.407(10) ?
C32 C33 1.406(11) ?
C32 H32 0.95 no
C33 C34 1.359(12) ?
C33 H33 0.95 no
C34 C35 1.370(11) ?
C34 H34 0.95 no
C35 C36 1.372(10) ?
C35 H35 0.95 no
C36 H36 0.95 no
C37 C38 1.396(10) ?
C37 C42 1.387(11) ?
C38 C39 1.380(11) ?
C38 H37 0.95 no
C39 C40 1.381(13) ?
C39 H38 0.95 no
C40 C41 1.36(1) ?
C40 H39 0.95 no
C41 C42 1.387(12) ?
C41 H40 0.95 no
C42 H41 0.95 no
C43 C44 1.383(9) ?
C43 C48 1.384(9) ?
C44 C45 1.383(10) ?
C44 H42 0.95 no
C45 C46 1.384(11) ?
C45 H43 0.95 no
C46 C47 1.379(11) ?
C46 H44 0.95 no
C47 C48 1.398(10) ?
C47 H45 0.95 no
C48 H46 0.95 no
C49 C50 1.385(10) ?
C49 C54 1.388(10) ?
C50 C51 1.399(10) ?
C50 H47 0.95 no
C51 C52 1.357(12) ?
C51 H48 0.95 no
C52 C53 1.378(12) ?
C52 H49 0.95 no
C53 C54 1.380(11) ?
C53 H50 0.95 no
C54 H51 0.95 no
C55 H52 0.95 no

loop_
_geom_contact_atom_site_label_1
_geom_contact_atom_site_label_2
_geom_contact_distance
_geom_contact_site_symmetry_2
_geom_contact_publ_flag
F1 C28 3.359(11) 1_655 no
F1 C40 3.539(13) 1_656 no
F1 C16 3.596(12) 1_556 no
F2 C9 3.038(8) 1_556 no
F2 C46 3.231(10) 2_666 no
F2 C45 3.381(10) 2_666 no
F2 C18 3.427(11) 2_666 no
F3 C55 3.168(12) 2_657 no
F3 C27 3.305(9) 1_655 no
F3 C2 3.586(9) 2_656 no
F4 C9 3.149(9) 1_556 no
F4 C2 3.270(8) 1_556 no
F4 C6 3.387(9) 1_556 no
F4 C55 3.389(11) 2_657 no
F4 N1 3.449(7) 1_556 no
F4 C1 3.553(8) 1_556 no
C14 C22 3.567(12) 2_666 no
C22 C22 3.50(2) 2_666 no
C34 C34 3.45(2) 2_656 no
C34 C35 3.472(11) 2_656 no

loop_
_geom_torsion_atom_site_label_1
_geom_torsion_atom_site_label_2
_geom_torsion_atom_site_label_3
_geom_torsion_atom_site_label_4
_geom_torsion
_geom_torsion_publ_flag
IR1 P1 C19 C20 55.8(6) no
IR1 P1 C19 C24 -124.4(6) no
IR1 P1 C25 C26 13.3(7) no
IR1 P1 C25 C30 -167.6(6) no
IR1 P1 C31 C32 -124.5(6) no
IR1 P1 C31 C36 51.5(6) no
IR1 P2 C37 C38 24.3(7) no
IR1 P2 C37 C42 -160.8(6) no
IR1 P2 C43 C44 60.8(7) no
IR1 P2 C43 C48 -122.0(6) no
IR1 P2 C49 C50 -121.0(6) no
IR1 P2 C49 C54 54.5(7) no
IR1 N3 C1 C2 170.1(5) no
IR1 N3 C1 C6 -13.9(8) no
IR1 N3 C5 C4 -171.6(6) no
IR1 C7 N1 C6 12.0(8) no
IR1 C7 N1 C9 -172.2(5) no
IR1 C7 C8 N2 169.8(5) no
P1 IR1 P2 C37 -139.4(3) no
P1 IR1 P2 C43 95.7(3) no
P1 IR1 P2 C49 -22.3(3) no
P1 IR1 N3 C1 -114.2(5) no
P1 IR1 N3 C5 56.2(5) no
P1 IR1 C7 N1 115.1(5) no
P1 IR1 C7 C8 -53.7(8) no
P1 C19 C20 C21 178.2(6) no
P1 C19 C24 C23 -179.1(7) no
P1 C25 C26 C27 -178.6(7) no
P1 C25 C30 C29 179.7(7) no
P1 C31 C32 C33 173.8(6) no
P1 C31 C36 C35 -173.2(6) no
P2 IR1 P1 C19 -81.0(3) no
P2 IR1 P1 C25 34.7(3) no
P2 IR1 P1 C31 158.7(3) no
P2 IR1 N3 C1 78.3(5) no
P2 IR1 N3 C5 -111.3(5) no
P2 IR1 C7 N1 -82.5(5) no
P2 IR1 C7 C8 108.7(8) no
P2 C37 C38 C39 174.8(6) no
P2 C37 C42 C41 -173.2(7) no
P2 C43 C44 C45 176.4(6) no
P2 C43 C48 C47 -177.5(7) no
P2 C49 C50 C51 174.2(6) no
P2 C49 C54 C53 -176.6(7) no
N1 C6 C1 N3 59.9(8) no
N1 C6 C1 C2 -124.0(7) no
N1 C7 IR1 N3 22.7(5) no
N1 C7 C8 N2 -0.3(8) no
N1 C9 N2 C8 -0.5(8) no
N1 C9 N2 C10 178.4(6) no
N2 C9 N1 C6 176.0(6) no
N2 C9 N1 C7 0.3(8) no
N2 C10 C11 C12 -179.7(6) no
N2 C10 C11 C18 -2.3(10) no
N2 C10 C15 C14 178.7(7) no
N2 C10 C15 C16 -0.6(11) no
N3 IR1 P1 C19 133.8(3) no
N3 IR1 P1 C25 -110.5(3) no
N3 IR1 P1 C31 13.5(3) no
N3 IR1 P2 C37 4.4(3) no
N3 IR1 P2 C43 -120.4(3) no
N3 IR1 P2 C49 121.5(3) no
N3 IR1 C7 C8 -146.1(8) no
N3 C1 C2 C3 0.5(11) no
N3 C5 C4 C3 1.6(12) no
C1 N3 IR1 C7 -22.3(6) no
C1 N3 C5 C4 -0.6(11) no
C1 C2 C3 C4 0.4(11) no
C1 C6 N1 C7 -60.8(8) no
C1 C6 N1 C9 123.9(7) no
C2 C1 N3 C5 -0.4(10) no
C2 C3 C4 C5 -1.4(12) no
C3 C2 C1 C6 -175.5(7) no
C5 N3 IR1 C7 148.2(5) no
C5 N3 C1 C6 175.6(6) no
C6 N1 C7 C8 -175.9(6) no
C7 IR1 P1 C19 44.8(3) no
C7 IR1 P1 C25 160.5(3) no
C7 IR1 P1 C31 -75.5(3) no
C7 IR1 P2 C37 96.1(3) no
C7 IR1 P2 C43 -28.7(3) no
C7 IR1 P2 C49 -146.7(3) no
C7 C8 N2 C9 0.5(8) no
C7 C8 N2 C10 -178.3(7) no
C8 N2 C10 C11 -80.4(9) no
C8 N2 C10 C15 98.3(9) no
C8 C7 N1 C9 0.0(8) no
C9 N2 C10 C11 101.0(8) no
C9 N2 C10 C15 -80.3(9) no
C10 C11 C12 C13 0.2(11) no
C10 C15 C14 C13 2.0(12) no
C11 C10 C15 C14 -2.6(11) no
C11 C10 C15 C16 178.0(7) no
C11 C12 C13 C14 -0.7(12) no
C11 C12 C13 C17 -178.4(8) no
C12 C11 C10 C15 1.6(11) no
C12 C13 C14 C15 -0.4(13) no
C13 C12 C11 C18 -177.3(7) no
C13 C14 C15 C16 -178.6(8) no
C15 C10 C11 C18 179.1(7) no
C15 C14 C13 C17 177.3(8) no
C19 P1 C25 C26 137.2(7) no
C19 P1 C25 C30 -43.8(7) no
C19 P1 C31 C32 109.3(7) no
C19 P1 C31 C36 -74.6(6) no
C19 C20 C21 C22 0.4(13) no
C19 C24 C23 C22 1.2(13) no
C20 C19 P1 C25 -69.2(6) no
C20 C19 P1 C31 -177.6(6) no
C20 C19 C24 C23 0.8(12) no
C20 C21 C22 C23 1.6(13) no
C21 C20 C19 C24 -1.6(12) no
C21 C22 C23 C24 -2.4(13) no
C24 C19 P1 C25 110.6(7) no
C24 C19 P1 C31 2.2(7) no
C25 P1 C31 C32 5.1(7) no
C25 P1 C31 C36 -178.8(6) no
C25 C26 C27 C28 -2.8(14) no
C25 C30 C29 C28 0.5(14) no
C26 C25 P1 C31 -115.7(7) no
C26 C25 C30 C29 -1.1(13) no
C26 C27 C28 C29 2.1(14) no
C27 C26 C25 C30 2.3(12) no
C27 C28 C29 C30 -0.9(14) no
C30 C25 P1 C31 63.4(7) no
C31 C32 C33 C34 0.3(13) no
C31 C36 C35 C34 -1.9(12) no
C32 C31 C36 C35 3.0(11) no
C32 C33 C34 C35 0.9(13) no
C33 C32 C31 C36 -2.2(11) no
C33 C34 C35 C36 -0.1(13) no
C37 P2 C43 C44 -73.3(7) no
C37 P2 C43 C48 103.8(7) no
C37 P2 C49 C50 7.7(7) no
C37 P2 C49 C54 -176.8(7) no
C37 C38 C39 C40 -1.1(12) no
C37 C42 C41 C40 -1.7(14) no
C38 C37 P2 C43 156.7(6) no
C38 C37 P2 C49 -96.3(6) no
C38 C37 C42 C41 1.7(12) no
C38 C39 C40 C41 1.2(13) no
C39 C38 C37 C42 -0.3(11) no
C39 C40 C41 C42 0.2(14) no
C42 C37 P2 C43 -28.4(7) no
C42 C37 P2 C49 78.6(7) no
C43 P2 C49 C50 112.4(7) no
C43 P2 C49 C54 -72.1(7) no
C43 C44 C45 C46 1.6(13) no
C43 C48 C47 C46 0.9(14) no
C44 C43 P2 C49 -178.6(6) no
C44 C43 C48 C47 -0.3(12) no
C44 C45 C46 C47 -1.0(13) no
C45 C44 C43 C48 -0.9(12) no
C45 C46 C47 C48 -0.2(14) no
C48 C43 P2 C49 -1.5(7) no
C49 C50 C51 C52 2.1(13) no
C49 C54 C53 C52 2.6(15) no
C50 C49 C54 C53 -1.0(13) no
C50 C51 C52 C53 -0.5(15) no
C51 C50 C49 C54 -1.4(12) no
C51 C52 C53 C54 -1.8(15) no
